data_2223027
loop_
_publ_author_name
'Lu, Jiu-Fu'
'Min, Suo-Tian'
'Ge, Hong-Guang'
'Ji, Xiao-Hui'
'Bai, Yue-Fei'

_publ_section_title
;<i>N</i>'-(5-Bromo-2-hydroxy-3-methoxybenzylidene)-4-hydroxy-3-methoxybenzohydrazide
 dihydrate
;
_journal_coeditor_code CI2888
_journal_issue 9
_journal_name_full 'Acta Crystallographica Section E'
_journal_page_first o2259
_journal_paper_doi 10.1107/S1600536809033522
_journal_volume 65
_journal_year 2009
_chemical_formula_iupac 'C16 H15 Br N2 O5, 2H2 O'
_chemical_formula_moiety 'C16 H15 Br N2 O5, 2H2 O'
_chemical_formula_sum 'C16 H19 Br N2 O7'
_chemical_formula_weight 431.24
_chemical_name_systematic
;
<i>N</i>'-(5-Bromo-2-hydroxy-3-methoxybenzylidene)-4-hydroxy-3-\
methoxybenzohydrazide dihydrate
;
_space_group_IT_number 14
_symmetry_cell_setting monoclinic
_symmetry_space_group_name_Hall '-P 2ybc'
_symmetry_space_group_name_H-M 'P 1 21/c 1'
_atom_sites_solution_hydrogens geom
_atom_sites_solution_primary direct
_atom_sites_solution_secondary difmap
_audit_creation_method SHELXL-97
_cell_angle_alpha 90.00
_cell_angle_beta 112.42(3)
_cell_angle_gamma 90.00
_cell_formula_units_Z 4
_cell_length_a 9.262(2)
_cell_length_b 8.679(2)
_cell_length_c 24.289(5)
_cell_measurement_reflns_used 1489
_cell_measurement_temperature 298(2)
_cell_measurement_theta_max 24.5
_cell_measurement_theta_min 2.4
_cell_volume 1804.9(8)
_computing_cell_refinement 'SAINT (Bruker, 2004)'
_computing_data_collection 'APEX2 (Bruker, 2004)'
_computing_data_reduction 'SAINT (Bruker, 2004)'
_computing_molecular_graphics 'SHELXTL (Sheldrick, 2008)'
_computing_publication_material 'SHELXTL (Sheldrick, 2008)'
_computing_structure_refinement 'SHELXL97 (Sheldrick, 2008)'
_computing_structure_solution 'SHELXS97 (Sheldrick, 2008)'
_diffrn_ambient_temperature 298(2)
_diffrn_measured_fraction_theta_full 0.990
_diffrn_measured_fraction_theta_max 0.990
_diffrn_measurement_device_type 'Bruker APEXII CCD area-detector'
_diffrn_measurement_method \w
_diffrn_radiation_monochromator graphite
_diffrn_radiation_source 'fine-focus sealed tube'
_diffrn_radiation_type MoK\a
_diffrn_radiation_wavelength 0.71073
_diffrn_reflns_av_R_equivalents 0.0742
_diffrn_reflns_av_sigmaI/netI 0.1035
_diffrn_reflns_limit_h_max 11
_diffrn_reflns_limit_h_min -11
_diffrn_reflns_limit_k_max 11
_diffrn_reflns_limit_k_min -11
_diffrn_reflns_limit_l_max 30
_diffrn_reflns_limit_l_min -30
_diffrn_reflns_number 14447
_diffrn_reflns_theta_full 26.99
_diffrn_reflns_theta_max 26.99
_diffrn_reflns_theta_min 1.81
_diffrn_standards_number 0
_exptl_absorpt_coefficient_mu 2.319
_exptl_absorpt_correction_T_max 0.6542
_exptl_absorpt_correction_T_min 0.6176
_exptl_absorpt_correction_type multi-scan
_exptl_absorpt_process_details '(SADABS; Sheldrick, 2004)'
_exptl_crystal_colour colourless
_exptl_crystal_density_diffrn 1.587
_exptl_crystal_density_method 'not measured'
_exptl_crystal_description Block
_exptl_crystal_F_000 880
_exptl_crystal_size_max 0.23
_exptl_crystal_size_mid 0.20
_exptl_crystal_size_min 0.20
_refine_diff_density_max 0.315
_refine_diff_density_min -0.534
_refine_ls_extinction_method none
_refine_ls_goodness_of_fit_ref 1.021
_refine_ls_hydrogen_treatment mixed
_refine_ls_matrix_type full
_refine_ls_number_parameters 261
_refine_ls_number_reflns 3897
_refine_ls_number_restraints 20
_refine_ls_restrained_S_all 1.023
_refine_ls_R_factor_all 0.1292
_refine_ls_R_factor_gt 0.0508
_refine_ls_shift/su_max 0.001
_refine_ls_shift/su_max_lt 0.001
_refine_ls_shift/su_mean 0.000
_refine_ls_structure_factor_coef Fsqd
_refine_ls_weighting_details 'calc w=1/[\s^2^(Fo^2^)+0.9035P] where P=(Fo^2^+2Fc^2^)/3'
_refine_ls_weighting_scheme calc
_refine_ls_wR_factor_gt 0.1038
_refine_ls_wR_factor_ref 0.1345
_reflns_number_gt 1997
_reflns_number_total 3897
_reflns_threshold_expression I>2\s(I)
_cod_data_source_file ci2888.cif
_cod_data_source_block I
_cod_depositor_comments
;
The following automatic conversions were performed:
'_symmetry_cell_setting' value 'Monoclinic' changed to 'monoclinic'
according to '/home/saulius/struct/CIF-dictionaries/cif_core.dic'
dictionary named 'cif_core.dic' version 2.4.1 from 2010-06-29.

Automatic conversion script
Id: cif_fix_enum 1527 2010-12-29 10:47:43Z saulius 

The following automatic conversions were performed:

'_symmetry_cell_setting' value 'Monoclinic' changed to 'monoclinic'
according to /home/saulius/struct/CIF-dictionaries/cif_core.dic
dictionary named 'cif_core.dic' version 2.4.1 from 2010-06-29.

Automatic conversion script
Id: cif_fix_values 1715 2011-07-08 13:25:40Z adriana 
;
_cod_original_sg_symbol_H-M 'P 21/c'
_cod_database_code 2223027
_cod_database_fobs_code 2223027

loop_
_symmetry_equiv_pos_as_xyz
'x, y, z'
'-x, y+1/2, -z+1/2'
'-x, -y, -z'
'x, -y-1/2, z-1/2'

loop_
_atom_site_type_symbol
_atom_site_label
_atom_site_fract_x
_atom_site_fract_y
_atom_site_fract_z
_atom_site_U_iso_or_equiv
_atom_site_adp_type
_atom_site_calc_flag
_atom_site_refinement_flags
_atom_site_occupancy
_atom_site_disorder_assembly
_atom_site_disorder_group
Br Br1 0.61788(6) -0.03732(7) -0.13511(3) 0.0778(3) Uani d . 1 . .
O O1 0.3146(3) 0.3022(4) 0.00769(14) 0.0605(9) Uani d . 1 . .
H H1 0.3776 0.3517 0.0351 0.091 Uiso calc R 1 . .
O O2 0.1468(3) 0.1263(4) -0.07827(14) 0.0692(10) Uani d . 1 . .
O O3 0.4712(3) 0.5527(4) 0.14385(13) 0.0601(8) Uani d . 1 . .
O O4 1.1183(3) 0.7762(3) 0.28824(13) 0.0570(8) Uani d . 1 . .
O O5 0.9838(3) 0.9110(3) 0.35146(13) 0.0504(8) Uani d . 1 . .
H H5 0.9305 0.9520 0.3676 0.076 Uiso calc R 1 . .
N N1 0.5836(4) 0.4024(4) 0.07415(15) 0.0448(9) Uani d . 1 . .
N N2 0.6775(4) 0.4898(4) 0.12135(14) 0.0446(9) Uani d . 1 . .
H H2 0.7808 0.4791 0.1320 0.054 Uiso d R 1 . .
C C1 0.5494(5) 0.2381(5) -0.00796(18) 0.0422(10) Uani d . 1 . .
C C2 0.3905(5) 0.2269(5) -0.02205(19) 0.0450(10) Uani d . 1 . .
C C3 0.3019(5) 0.1318(5) -0.06863(19) 0.0483(11) Uani d . 1 . .
C C4 0.3704(5) 0.0548(5) -0.10141(19) 0.0516(11) Uani d . 1 . .
H H4 0.3102 -0.0075 -0.1330 0.062 Uiso calc R 1 . .
C C5 0.5288(5) 0.0694(5) -0.08767(19) 0.0515(11) Uani d . 1 . .
C C6 0.6186(5) 0.1586(5) -0.04129(18) 0.0477(11) Uani d . 1 . .
H H6 0.7255 0.1665 -0.0319 0.057 Uiso calc R 1 . .
C C7 0.6451(5) 0.3319(5) 0.04189(19) 0.0476(11) Uani d . 1 . .
H H7 0.7516 0.3412 0.0506 0.057 Uiso calc R 1 . .
C C8 0.6112(5) 0.5611(5) 0.15561(18) 0.0434(10) Uani d . 1 . .
C C9 0.7141(4) 0.6511(4) 0.20645(17) 0.0392(10) Uani d . 1 . .
C C10 0.8737(5) 0.6677(4) 0.22134(18) 0.0421(10) Uani d . 1 . .
H H10 0.9213 0.6195 0.1985 0.050 Uiso calc R 1 . .
C C11 0.9612(4) 0.7545(4) 0.26950(18) 0.0395(10) Uani d . 1 . .
C C12 0.8909(5) 0.8267(4) 0.30448(17) 0.0389(10) Uani d . 1 . .
C C13 0.7334(5) 0.8129(5) 0.28971(18) 0.0468(11) Uani d . 1 . .
H H13 0.6856 0.8622 0.3123 0.056 Uiso calc R 1 . .
C C14 0.6469(5) 0.7260(5) 0.24137(19) 0.0476(11) Uani d . 1 . .
H H14 0.5400 0.7168 0.2316 0.057 Uiso calc R 1 . .
C C15 0.0554(6) 0.0149(6) -0.1176(2) 0.0779(16) Uani d . 1 . .
H H15A 0.0466 0.0389 -0.1573 0.117 Uiso calc R 1 . .
H H15B -0.0468 0.0134 -0.1161 0.117 Uiso calc R 1 . .
H H15C 0.1033 -0.0844 -0.1063 0.117 Uiso calc R 1 . .
C C16 1.1985(5) 0.7209(6) 0.2527(2) 0.0680(14) Uani d . 1 . .
H H16A 1.1888 0.6109 0.2493 0.102 Uiso calc R 1 . .
H H16B 1.3069 0.7484 0.2709 0.102 Uiso calc R 1 . .
H H16C 1.1539 0.7662 0.2137 0.102 Uiso calc R 1 . .
O O6A 0.1601(5) 0.5145(11) 0.0818(2) 0.061(3) Uani d PD 0.83(3) . .
H H6A 0.248(2) 0.553(4) 0.1037(19) 0.091 Uiso d D 1 . .
H H6B 0.108(4) 0.591(4) 0.0621(18) 0.091 Uiso d D 1 . .
O O6B 0.161(3) 0.596(5) 0.0998(16) 0.071(10) Uani d PDU 0.17(3) . .
O O7 -0.0002(3) 0.2697(5) 0.00144(17) 0.0817(11) Uani d DU 1 . .
H H7A 0.055(5) 0.327(6) 0.0300(19) 0.123 Uiso d D 1 . .
H H7B 0.059(5) 0.221(6) -0.012(2) 0.123 Uiso d D 1 . .

loop_
_atom_site_aniso_label
_atom_site_aniso_U_11
_atom_site_aniso_U_22
_atom_site_aniso_U_33
_atom_site_aniso_U_12
_atom_site_aniso_U_13
_atom_site_aniso_U_23
Br1 0.0656(4) 0.0946(5) 0.0795(4) 0.0048(3) 0.0346(3) -0.0224(3)
O1 0.0426(18) 0.072(2) 0.063(2) -0.0067(16) 0.0166(16) -0.0216(17)
O2 0.0376(18) 0.089(2) 0.078(2) -0.0146(18) 0.0190(17) -0.030(2)
O3 0.0332(17) 0.078(2) 0.064(2) -0.0127(16) 0.0128(15) -0.0105(17)
O4 0.0299(16) 0.070(2) 0.069(2) -0.0099(15) 0.0168(15) -0.0251(16)
O5 0.0427(17) 0.058(2) 0.0527(19) -0.0048(15) 0.0208(15) -0.0106(15)
N1 0.038(2) 0.045(2) 0.042(2) -0.0051(17) 0.0047(17) 0.0042(17)
N2 0.0273(17) 0.053(2) 0.045(2) -0.0014(16) 0.0042(16) -0.0033(17)
C1 0.037(2) 0.042(3) 0.044(3) 0.002(2) 0.011(2) 0.003(2)
C2 0.045(3) 0.042(3) 0.049(3) 0.002(2) 0.019(2) 0.000(2)
C3 0.037(2) 0.049(3) 0.056(3) -0.002(2) 0.015(2) -0.006(2)
C4 0.051(3) 0.048(3) 0.050(3) -0.003(2) 0.013(2) -0.008(2)
C5 0.051(3) 0.050(3) 0.049(3) 0.002(2) 0.014(2) 0.000(2)
C6 0.037(2) 0.058(3) 0.047(3) 0.001(2) 0.015(2) 0.005(2)
C7 0.036(2) 0.052(3) 0.048(3) -0.001(2) 0.009(2) 0.007(2)
C8 0.034(2) 0.049(3) 0.041(2) -0.003(2) 0.007(2) 0.010(2)
C9 0.032(2) 0.041(2) 0.041(2) -0.0017(18) 0.0101(19) 0.0039(19)
C10 0.041(2) 0.039(3) 0.046(3) 0.0000(19) 0.017(2) -0.003(2)
C11 0.032(2) 0.038(2) 0.049(3) -0.0019(19) 0.016(2) -0.001(2)
C12 0.037(2) 0.039(2) 0.038(2) -0.0026(19) 0.011(2) 0.0047(19)
C13 0.038(2) 0.056(3) 0.049(3) -0.004(2) 0.019(2) -0.004(2)
C14 0.032(2) 0.055(3) 0.057(3) -0.002(2) 0.018(2) 0.005(2)
C15 0.049(3) 0.082(4) 0.092(4) -0.018(3) 0.016(3) -0.016(3)
C16 0.040(3) 0.087(4) 0.084(4) 0.003(3) 0.031(3) -0.023(3)
O6A 0.037(3) 0.081(5) 0.056(3) -0.009(2) 0.010(2) 0.009(3)
O6B 0.062(12) 0.077(14) 0.074(13) 0.001(8) 0.025(9) 0.026(8)
O7 0.048(2) 0.112(3) 0.083(3) 0.000(2) 0.0222(18) -0.002(2)

loop_
_atom_type_symbol
_atom_type_description
_atom_type_scat_dispersion_real
_atom_type_scat_dispersion_imag
_atom_type_scat_source
C C 0.0033 0.0016 'International Tables Vol C Tables 4.2.6.8 and 6.1.1.4'
H H 0.0000 0.0000 'International Tables Vol C Tables 4.2.6.8 and 6.1.1.4'
Br Br -0.2901 2.4595 'International Tables Vol C Tables 4.2.6.8 and 6.1.1.4'
N N 0.0061 0.0033 'International Tables Vol C Tables 4.2.6.8 and 6.1.1.4'
O O 0.0106 0.0060 'International Tables Vol C Tables 4.2.6.8 and 6.1.1.4'

loop_
_geom_angle_atom_site_label_1
_geom_angle_atom_site_label_2
_geom_angle_atom_site_label_3
_geom_angle_site_symmetry_1
_geom_angle_site_symmetry_3
_geom_angle
_geom_angle_publ_flag
C2 O1 H1 . . 109.5 ?
C3 O2 C15 . . 117.8(4) ?
C11 O4 C16 . . 119.3(3) ?
C12 O5 H5 . . 109.5 ?
C7 N1 N2 . . 119.0(3) ?
C8 N2 N1 . . 118.3(3) ?
C8 N2 H2 . . 123.6 ?
N1 N2 H2 . . 116.8 ?
C2 C1 C6 . . 120.3(4) ?
C2 C1 C7 . . 120.1(4) ?
C6 C1 C7 . . 119.6(4) ?
O1 C2 C1 . . 123.7(4) ?
O1 C2 C3 . . 117.2(4) ?
C1 C2 C3 . . 119.1(4) ?
O2 C3 C4 . . 125.1(4) ?
O2 C3 C2 . . 114.6(4) ?
C4 C3 C2 . . 120.3(4) ?
C3 C4 C5 . . 120.0(4) ?
C3 C4 H4 . . 120.0 ?
C5 C4 H4 . . 120.0 ?
C6 C5 C4 . . 120.7(4) ?
C6 C5 Br1 . . 120.8(3) ?
C4 C5 Br1 . . 118.5(3) ?
C5 C6 C1 . . 119.5(4) ?
C5 C6 H6 . . 120.2 ?
C1 C6 H6 . . 120.2 ?
N1 C7 C1 . . 120.3(4) ?
N1 C7 H7 . . 119.8 ?
C1 C7 H7 . . 119.8 ?
O3 C8 N2 . . 121.2(4) ?
O3 C8 C9 . . 121.5(4) ?
N2 C8 C9 . . 117.3(4) ?
C10 C9 C14 . . 118.2(4) ?
C10 C9 C8 . . 124.1(4) ?
C14 C9 C8 . . 117.7(4) ?
C11 C10 C9 . . 120.3(4) ?
C11 C10 H10 . . 119.8 ?
C9 C10 H10 . . 119.8 ?
O4 C11 C10 . . 124.8(4) ?
O4 C11 C12 . . 114.8(3) ?
C10 C11 C12 . . 120.3(4) ?
O5 C12 C13 . . 122.7(4) ?
O5 C12 C11 . . 117.4(3) ?
C13 C12 C11 . . 119.9(4) ?
C14 C13 C12 . . 119.3(4) ?
C14 C13 H13 . . 120.3 ?
C12 C13 H13 . . 120.3 ?
C13 C14 C9 . . 122.0(4) ?
C13 C14 H14 . . 119.0 ?
C9 C14 H14 . . 119.0 ?
O2 C15 H15A . . 109.5 ?
O2 C15 H15B . . 109.5 ?
H15A C15 H15B . . 109.5 ?
O2 C15 H15C . . 109.5 ?
H15A C15 H15C . . 109.5 ?
H15B C15 H15C . . 109.5 ?
O4 C16 H16A . . 109.5 ?
O4 C16 H16B . . 109.5 ?
H16A C16 H16B . . 109.5 ?
O4 C16 H16C . . 109.5 ?
H16A C16 H16C . . 109.5 ?
H16B C16 H16C . . 109.5 ?
O6B O6A H6A . . 61.2(18) ?
O6B O6A H6B . . 61.3(17) ?
H6A O6A H6B . . 104(2) ?
O6A O6B H6A . . 60.6(18) ?
O6A O6B H6B . . 60.6(18) ?
H6A O6B H6B . . 103(2) ?
H7A O7 H7B . . 109(3) ?

loop_
_geom_bond_atom_site_label_1
_geom_bond_atom_site_label_2
_geom_bond_site_symmetry_2
_geom_bond_distance
_geom_bond_publ_flag
Br1 C5 . 1.895(4) ?
O1 C2 . 1.353(5) ?
O1 H1 . 0.82 ?
O2 C3 . 1.365(5) ?
O2 C15 . 1.396(5) ?
O3 C8 . 1.218(5) ?
O4 C11 . 1.361(4) ?
O4 C16 . 1.421(5) ?
O5 C12 . 1.353(4) ?
O5 H5 . 0.82 ?
N1 C7 . 1.286(5) ?
N1 N2 . 1.373(4) ?
N2 C8 . 1.357(5) ?
N2 H2 . 0.90 ?
C1 C2 . 1.382(5) ?
C1 C6 . 1.392(5) ?
C1 C7 . 1.448(6) ?
C2 C3 . 1.388(6) ?
C3 C4 . 1.367(6) ?
C4 C5 . 1.381(6) ?
C4 H4 . 0.93 ?
C5 C6 . 1.358(6) ?
C6 H6 . 0.93 ?
C7 H7 . 0.93 ?
C8 C9 . 1.465(5) ?
C9 C10 . 1.389(5) ?
C9 C14 . 1.390(5) ?
C10 C11 . 1.367(5) ?
C10 H10 . 0.93 ?
C11 C12 . 1.400(5) ?
C12 C13 . 1.368(5) ?
C13 C14 . 1.368(6) ?
C13 H13 . 0.93 ?
C14 H14 . 0.93 ?
C15 H15A . 0.96 ?
C15 H15B . 0.96 ?
C15 H15C . 0.96 ?
C16 H16A . 0.96 ?
C16 H16B . 0.96 ?
C16 H16C . 0.96 ?
O6A O6B . 0.83(4) ?
O6A H6A . 0.851(10) ?
O6A H6B . 0.853(10) ?
O6B H6A . 0.856(10) ?
O6B H6B . 0.858(10) ?
O7 H7A . 0.85(5) ?
O7 H7B . 0.85(5) ?

loop_
_geom_hbond_atom_site_label_D
_geom_hbond_atom_site_label_H
_geom_hbond_atom_site_label_A
_geom_hbond_site_symmetry_A
_geom_hbond_distance_DH
_geom_hbond_distance_HA
_geom_hbond_distance_DA
_geom_hbond_angle_DHA
O7 H7B O1 . 0.85(5) 2.34(5) 2.875(4) 122(4)
O7 H7B O2 . 0.85(5) 2.22(5) 3.027(5) 159(5)
O7 H7A O6A . 0.85(5) 2.06(2) 2.884(10) 163(6)
O6A H6B O7 3_565 0.850(10) 1.91(4) 2.740(8) 163(5)
O6A H6A O3 . 0.850(10) 1.92(2) 2.715(6) 154(4)
N2 H2 O5 2_745 0.90 2.14 3.028(4) 169
O5 H5 O6B 2_655 0.82 1.85 2.64(3) 163
O5 H5 O6A 2_655 0.82 1.81 2.618(5) 166
O1 H1 N1 . 0.82 1.83 2.550(4) 145

loop_
_geom_torsion_atom_site_label_1
_geom_torsion_atom_site_label_2
_geom_torsion_atom_site_label_3
_geom_torsion_atom_site_label_4
_geom_torsion_site_symmetry_1
_geom_torsion_site_symmetry_2
_geom_torsion_site_symmetry_3
_geom_torsion_site_symmetry_4
_geom_torsion
_geom_torsion_publ_flag
C7 N1 N2 C8 . . . . -178.8(4) ?
C6 C1 C2 O1 . . . . -179.1(4) ?
C7 C1 C2 O1 . . . . 1.3(6) ?
C6 C1 C2 C3 . . . . 2.0(6) ?
C7 C1 C2 C3 . . . . -177.6(4) ?
C15 O2 C3 C4 . . . . 11.5(7) ?
C15 O2 C3 C2 . . . . -169.8(4) ?
O1 C2 C3 O2 . . . . -0.2(6) ?
C1 C2 C3 O2 . . . . 178.8(4) ?
O1 C2 C3 C4 . . . . 178.6(4) ?
C1 C2 C3 C4 . . . . -2.4(6) ?
O2 C3 C4 C5 . . . . 179.8(4) ?
C2 C3 C4 C5 . . . . 1.1(7) ?
C3 C4 C5 C6 . . . . 0.7(7) ?
C3 C4 C5 Br1 . . . . -179.1(3) ?
C4 C5 C6 C1 . . . . -1.1(6) ?
Br1 C5 C6 C1 . . . . 178.7(3) ?
C2 C1 C6 C5 . . . . -0.2(6) ?
C7 C1 C6 C5 . . . . 179.3(4) ?
N2 N1 C7 C1 . . . . 179.6(3) ?
C2 C1 C7 N1 . . . . 1.6(6) ?
C6 C1 C7 N1 . . . . -178.0(4) ?
N1 N2 C8 O3 . . . . -2.5(6) ?
N1 N2 C8 C9 . . . . 178.8(3) ?
O3 C8 C9 C10 . . . . -178.6(4) ?
N2 C8 C9 C10 . . . . 0.2(6) ?
O3 C8 C9 C14 . . . . 0.5(6) ?
N2 C8 C9 C14 . . . . 179.2(3) ?
C14 C9 C10 C11 . . . . 0.6(6) ?
C8 C9 C10 C11 . . . . 179.7(4) ?
C16 O4 C11 C10 . . . . 7.5(6) ?
C16 O4 C11 C12 . . . . -173.8(4) ?
C9 C10 C11 O4 . . . . 179.1(4) ?
C9 C10 C11 C12 . . . . 0.4(6) ?
O4 C11 C12 O5 . . . . 1.3(5) ?
C10 C11 C12 O5 . . . . -179.9(3) ?
O4 C11 C12 C13 . . . . 179.8(3) ?
C10 C11 C12 C13 . . . . -1.4(6) ?
O5 C12 C13 C14 . . . . 179.7(4) ?
C11 C12 C13 C14 . . . . 1.2(6) ?
C12 C13 C14 C9 . . . . -0.2(6) ?
C10 C9 C14 C13 . . . . -0.8(6) ?
C8 C9 C14 C13 . . . . -179.9(4) ?
